data_2215286
loop_
_publ_author_name
'Hao, Lu-Jiang'
'Yu, Tong-Li'

_publ_section_title <i>catena</i>-Poly[[(2,2'-bipyridine)nickel(II)]-\m-imidazole-4,5-dicarboxylato]
_journal_coeditor_code WM2133
_journal_issue 9
_journal_name_full 'Acta Crystallographica Section E'
_journal_page_first m2374
_journal_page_last m2374
_journal_paper_doi 10.1107/S1600536807040330
_journal_volume 63
_journal_year 2007
_chemical_formula_iupac '[Ni (C5 H N2 O4) (C10 H8 N2)]'
_chemical_formula_moiety 'C15 H9 N4 Ni O4'
_chemical_formula_sum 'C15 H9 N4 Ni O4'
_chemical_formula_weight 367.97
_chemical_name_systematic
;
catena-Poly[[(2,2'-bipyridine)nickel(II)]-\m-imidazole-4,5-dicarboxylato]
;
_space_group_IT_number 14
_symmetry_cell_setting monoclinic
_symmetry_space_group_name_Hall '-P 2ybc'
_symmetry_space_group_name_H-M 'P 1 21/c 1'
_atom_sites_solution_hydrogens geom
_atom_sites_solution_primary direct
_atom_sites_solution_secondary difmap
_audit_creation_method SHELXL97
_cell_angle_alpha 90.00
_cell_angle_beta 101.7980(10)
_cell_angle_gamma 90.00
_cell_formula_units_Z 8
_cell_length_a 20.424(2)
_cell_length_b 9.6712(10)
_cell_length_c 14.7510(10)
_cell_measurement_reflns_used 5614
_cell_measurement_temperature 293(2)
_cell_measurement_theta_max 26.09
_cell_measurement_theta_min 2.34
_cell_volume 2852.1(4)
_computing_cell_refinement 'SAINT-Plus (Bruker, 2001)'
_computing_data_collection 'APEX2 (Bruker, 2004)'
_computing_data_reduction SAINT-Plus
_computing_molecular_graphics 'SHELXTL (Bruker, 2001)'
_computing_publication_material SHELXTL
_computing_structure_refinement 'SHELXL97 (Sheldrick, 1997)'
_computing_structure_solution 'SHELXS97 (Sheldrick, 1997)'
_diffrn_ambient_temperature 293(2)
_diffrn_measured_fraction_theta_full 0.995
_diffrn_measured_fraction_theta_max 0.995
_diffrn_measurement_device_type 'Bruker APEXII CCD area-detector'
_diffrn_measurement_method '\f and \w'
_diffrn_radiation_monochromator graphite
_diffrn_radiation_source 'fine-focus sealed tube'
_diffrn_radiation_type MoK\a
_diffrn_radiation_wavelength 0.71073
_diffrn_reflns_av_R_equivalents 0.0271
_diffrn_reflns_av_sigmaI/netI 0.0297
_diffrn_reflns_limit_h_max 20
_diffrn_reflns_limit_h_min -25
_diffrn_reflns_limit_k_max 10
_diffrn_reflns_limit_k_min -11
_diffrn_reflns_limit_l_max 18
_diffrn_reflns_limit_l_min -17
_diffrn_reflns_number 15248
_diffrn_reflns_theta_full 26.09
_diffrn_reflns_theta_max 26.09
_diffrn_reflns_theta_min 2.34
_diffrn_standards_number 0
_exptl_absorpt_coefficient_mu 1.390
_exptl_absorpt_correction_T_max 0.8186
_exptl_absorpt_correction_T_min 0.8186
_exptl_absorpt_correction_type multi-scan
_exptl_absorpt_process_details '(SADABS; Bruker, 2001)'
_exptl_crystal_colour green
_exptl_crystal_density_diffrn 1.714
_exptl_crystal_density_method 'not measured'
_exptl_crystal_description cube
_exptl_crystal_F_000 1496
_exptl_crystal_size_max 0.15
_exptl_crystal_size_mid 0.15
_exptl_crystal_size_min 0.15
_refine_diff_density_max 0.532
_refine_diff_density_min -0.314
_refine_ls_extinction_method none
_refine_ls_goodness_of_fit_ref 1.000
_refine_ls_hydrogen_treatment constr
_refine_ls_matrix_type full
_refine_ls_number_parameters 433
_refine_ls_number_reflns 5614
_refine_ls_number_restraints 0
_refine_ls_restrained_S_all 1.000
_refine_ls_R_factor_all 0.0327
_refine_ls_R_factor_gt 0.0270
_refine_ls_shift/su_max 0.039
_refine_ls_shift/su_mean 0.003
_refine_ls_structure_factor_coef Fsqd
_refine_ls_weighting_details 'calc w = 1/[\s^2^(Fo^2^)+(0.031P)^2^+1.5005P] where P=(Fo^2^+2Fc^2^)/3'
_refine_ls_weighting_scheme calc
_refine_ls_wR_factor_gt 0.0630
_refine_ls_wR_factor_ref 0.0656
_reflns_number_gt 4906
_reflns_number_total 5614
_reflns_threshold_expression I>2\s(I)
_cod_data_source_file wm2133.cif
_cod_data_source_block I
_cod_original_sg_symbol_H-M 'P 21/c'
_cod_database_code 2215286
_cod_database_fobs_code 2215286

loop_
_symmetry_equiv_pos_as_xyz
'x, y, z'
'-x, y+1/2, -z+1/2'
'-x, -y, -z'
'x, -y-1/2, z-1/2'

loop_
_atom_site_type_symbol
_atom_site_label
_atom_site_fract_x
_atom_site_fract_y
_atom_site_fract_z
_atom_site_U_iso_or_equiv
_atom_site_adp_type
_atom_site_calc_flag
_atom_site_refinement_flags
_atom_site_occupancy
C C1 0.70626(11) 0.3208(2) 0.84600(14) 0.0280(5) Uani d . 1
H H1 0.6703 0.3795 0.8250 0.034 Uiso calc R 1
C C2 0.76975(11) 0.3757(2) 0.86436(14) 0.0292(5) Uani d . 1
H H2 0.7765 0.4696 0.8565 0.035 Uiso calc R 1
C C3 0.82307(11) 0.2885(2) 0.89466(15) 0.0313(5) Uani d . 1
H H3 0.8665 0.3227 0.9076 0.038 Uiso calc R 1
C C4 0.81098(10) 0.1489(2) 0.90560(14) 0.0295(5) Uani d . 1
H H4 0.8464 0.0881 0.9250 0.035 Uiso calc R 1
C C5 0.74584(10) 0.1011(2) 0.88736(13) 0.0236(4) Uani d . 1
C C6 0.72867(10) -0.0457(2) 0.90085(13) 0.0243(4) Uani d . 1
C C7 0.77634(11) -0.1445(2) 0.93791(14) 0.0290(5) Uani d . 1
H H7 0.8213 -0.1206 0.9544 0.035 Uiso calc R 1
C C8 0.75597(11) -0.2782(2) 0.94981(15) 0.0327(5) Uani d . 1
H H8 0.7872 -0.3458 0.9738 0.039 Uiso calc R 1
C C9 0.68885(11) -0.3107(2) 0.92581(16) 0.0330(5) Uani d . 1
H H9 0.6739 -0.4000 0.9335 0.040 Uiso calc R 1
C C10 0.64444(11) -0.2073(2) 0.89007(15) 0.0311(5) Uani d . 1
H H10 0.5992 -0.2288 0.8743 0.037 Uiso calc R 1
C C11 0.52685(10) 0.2341(2) 0.94608(14) 0.0250(4) Uani d . 1
C C12 0.51350(9) 0.3154(2) 0.85976(13) 0.0226(4) Uani d . 1
C C13 0.52113(10) 0.3687(2) 0.72120(14) 0.0240(4) Uani d . 1
H H13 0.5344 0.3682 0.6645 0.029 Uiso calc R 1
C C14 0.47021(10) 0.4233(2) 0.82990(13) 0.0218(4) Uani d . 1
C C15 0.41987(10) 0.4930(2) 0.87196(14) 0.0249(4) Uani d . 1
C C16 0.86416(12) 1.3021(2) 0.17951(16) 0.0336(5) Uani d . 1
H H16 0.9088 1.3170 0.2069 0.040 Uiso calc R 1
C C17 0.82576(13) 1.4144(2) 0.14208(18) 0.0409(6) Uani d . 1
H H17 0.8443 1.5024 0.1434 0.049 Uiso calc R 1
C C18 0.75971(13) 1.3921(3) 0.10311(18) 0.0425(6) Uani d . 1
H H18 0.7325 1.4654 0.0779 0.051 Uiso calc R 1
C C19 0.73392(12) 1.2599(2) 0.10156(15) 0.0349(5) Uani d . 1
H H19 0.6892 1.2432 0.0754 0.042 Uiso calc R 1
C C20 0.77551(10) 1.1524(2) 0.13943(13) 0.0259(4) Uani d . 1
C C21 0.75113(10) 1.0085(2) 0.14528(14) 0.0256(4) Uani d . 1
C C22 0.68389(11) 0.9734(3) 0.12219(16) 0.0369(5) Uani d . 1
H H22 0.6522 1.0388 0.0959 0.044 Uiso calc R 1
C C23 0.66441(12) 0.8402(3) 0.13871(18) 0.0436(6) Uani d . 1
H H23 0.6195 0.8156 0.1241 0.052 Uiso calc R 1
C C24 0.95914(9) 0.7532(2) 0.33096(13) 0.0207(4) Uani d . 1
C C25 0.77823(11) 0.7847(2) 0.19550(15) 0.0298(5) Uani d . 1
H H25 0.8108 0.7201 0.2199 0.036 Uiso calc R 1
C C26 0.93275(10) 0.8466(2) 0.39410(13) 0.0237(4) Uani d . 1
C C27 1.04263(9) 0.5862(2) 0.43335(13) 0.0213(4) Uani d . 1
C C28 1.00285(9) 0.6432(2) 0.34751(13) 0.0212(4) Uani d . 1
C C29 0.97693(10) 0.6785(2) 0.20109(13) 0.0228(4) Uani d . 1
H H29 0.9748 0.6693 0.1378 0.027 Uiso calc R 1
C C30 0.71208(11) 0.7442(3) 0.17694(16) 0.0383(6) Uani d . 1
H H30 0.7000 0.6547 0.1898 0.046 Uiso calc R 1
N N1 0.69405(8) 0.18621(18) 0.85704(11) 0.0246(4) Uani d . 1
N N2 0.66336(8) -0.07771(18) 0.87706(12) 0.0253(4) Uani d . 1
N N3 0.54579(8) 0.28113(17) 0.79038(11) 0.0235(4) Uani d . 1
N N4 0.47564(8) 0.45708(17) 0.74142(11) 0.0231(4) Uani d . 1
N N5 0.79758(8) 0.91347(18) 0.17983(11) 0.0246(4) Uani d . 1
N N6 0.94283(8) 0.77605(17) 0.23760(11) 0.0219(4) Uani d . 1
N N7 1.01414(8) 0.59611(17) 0.26445(11) 0.0220(4) Uani d . 1
N N8 0.84001(8) 1.17327(18) 0.17805(12) 0.0269(4) Uani d . 1
Ni Ni1 0.899423(11) 0.97523(2) 0.214416(15) 0.01502(7) Uani d . 1
Ni Ni2 0.597902(11) 0.09584(2) 0.819724(16) 0.01727(7) Uani d . 1
O O1 0.56785(7) 0.13633(15) 0.95264(10) 0.0299(3) Uani d . 1
O O2 0.49461(7) 0.26686(16) 1.00906(10) 0.0322(3) Uani d . 1
O O3 0.41600(7) 0.45809(16) 0.95508(10) 0.0306(3) Uani d . 1
O O4 0.38170(7) 0.57763(15) 0.82446(10) 0.0296(3) Uani d . 1
O O5 1.03289(7) 0.63626(15) 0.51070(9) 0.0262(3) Uani d . 1
O O6 1.08547(7) 0.49642(14) 0.42874(9) 0.0237(3) Uani d . 1
O O7 0.94594(8) 0.81809(16) 0.47985(10) 0.0344(4) Uani d . 1
O O8 0.89858(7) 0.94843(15) 0.35916(9) 0.0270(3) Uani d . 1

loop_
_atom_site_aniso_label
_atom_site_aniso_U_11
_atom_site_aniso_U_22
_atom_site_aniso_U_33
_atom_site_aniso_U_12
_atom_site_aniso_U_13
_atom_site_aniso_U_23
C1 0.0278(11) 0.0235(11) 0.0318(11) 0.0002(9) 0.0040(9) 0.0035(9)
C2 0.0332(12) 0.0245(11) 0.0292(11) -0.0064(9) 0.0051(9) 0.0023(9)
C3 0.0241(11) 0.0357(13) 0.0328(11) -0.0075(9) 0.0028(9) 0.0031(10)
C4 0.0241(11) 0.0297(12) 0.0328(11) 0.0003(9) 0.0013(9) 0.0048(9)
C5 0.0223(10) 0.0255(11) 0.0218(10) 0.0007(8) 0.0019(8) -0.0001(8)
C6 0.0221(10) 0.0263(11) 0.0232(10) -0.0004(8) 0.0020(8) -0.0010(8)
C7 0.0229(11) 0.0315(12) 0.0303(11) 0.0022(9) 0.0003(8) -0.0005(9)
C8 0.0333(12) 0.0264(12) 0.0359(12) 0.0079(10) 0.0010(10) 0.0044(10)
C9 0.0357(13) 0.0224(11) 0.0398(13) -0.0014(9) 0.0054(10) 0.0046(9)
C10 0.0262(11) 0.0296(12) 0.0368(12) -0.0039(9) 0.0045(9) 0.0025(10)
C11 0.0220(10) 0.0249(11) 0.0260(10) -0.0036(9) -0.0001(8) 0.0002(9)
C12 0.0190(10) 0.0241(11) 0.0237(10) -0.0020(8) 0.0019(8) -0.0006(8)
C13 0.0216(10) 0.0264(11) 0.0237(10) 0.0017(8) 0.0038(8) 0.0000(8)
C14 0.0187(10) 0.0222(10) 0.0234(10) -0.0032(8) 0.0017(8) -0.0004(8)
C15 0.0218(10) 0.0242(11) 0.0284(11) -0.0039(8) 0.0044(8) -0.0014(9)
C16 0.0342(13) 0.0281(12) 0.0414(13) 0.0024(10) 0.0145(10) 0.0002(10)
C17 0.0481(16) 0.0254(12) 0.0533(15) 0.0066(11) 0.0202(12) 0.0045(11)
C18 0.0441(15) 0.0357(14) 0.0500(15) 0.0196(11) 0.0154(12) 0.0124(11)
C19 0.0306(12) 0.0398(14) 0.0345(12) 0.0107(10) 0.0067(10) 0.0073(10)
C20 0.0244(11) 0.0321(12) 0.0223(10) 0.0060(9) 0.0074(8) 0.0028(9)
C21 0.0225(11) 0.0325(12) 0.0212(10) 0.0036(9) 0.0028(8) -0.0007(8)
C22 0.0225(11) 0.0456(15) 0.0402(13) 0.0042(10) 0.0008(10) -0.0012(11)
C23 0.0224(12) 0.0523(16) 0.0536(15) -0.0079(11) 0.0019(11) -0.0087(13)
C24 0.0189(10) 0.0216(10) 0.0211(9) -0.0006(8) 0.0028(8) 0.0008(8)
C25 0.0278(11) 0.0269(12) 0.0335(12) -0.0030(9) 0.0034(9) 0.0001(9)
C26 0.0228(10) 0.0242(11) 0.0237(10) 0.0014(8) 0.0039(8) -0.0001(8)
C27 0.0196(10) 0.0213(10) 0.0228(10) -0.0026(8) 0.0039(8) 0.0000(8)
C28 0.0202(10) 0.0217(10) 0.0211(9) -0.0013(8) 0.0027(8) -0.0008(8)
C29 0.0247(10) 0.0247(11) 0.0183(9) 0.0004(8) 0.0030(8) 0.0000(8)
C30 0.0339(13) 0.0375(14) 0.0430(13) -0.0103(11) 0.0064(10) -0.0029(11)
N1 0.0220(9) 0.0239(9) 0.0263(9) -0.0012(7) 0.0013(7) 0.0002(7)
N2 0.0215(9) 0.0238(9) 0.0297(9) -0.0012(7) 0.0033(7) 0.0019(7)
N3 0.0213(9) 0.0253(9) 0.0230(8) 0.0009(7) 0.0027(7) -0.0006(7)
N4 0.0193(8) 0.0249(9) 0.0241(8) -0.0006(7) 0.0018(7) 0.0010(7)
N5 0.0213(9) 0.0282(10) 0.0243(9) 0.0004(7) 0.0046(7) 0.0010(7)
N6 0.0229(9) 0.0225(9) 0.0198(8) 0.0008(7) 0.0029(7) 0.0020(7)
N7 0.0230(9) 0.0221(9) 0.0201(8) 0.0014(7) 0.0028(7) -0.0004(7)
N8 0.0253(9) 0.0261(10) 0.0300(9) 0.0032(7) 0.0073(7) 0.0010(8)
Ni1 0.01218(12) 0.01396(13) 0.01827(12) 0.00018(9) 0.00154(9) 0.00298(9)
Ni2 0.01201(12) 0.01406(13) 0.02351(13) 0.00011(9) -0.00159(9) -0.00094(9)
O1 0.0289(8) 0.0294(8) 0.0297(8) 0.0042(7) 0.0017(6) 0.0053(6)
O2 0.0350(9) 0.0362(9) 0.0261(8) 0.0005(7) 0.0081(7) 0.0033(7)
O3 0.0313(8) 0.0339(9) 0.0290(8) -0.0002(7) 0.0117(6) 0.0004(7)
O4 0.0233(8) 0.0314(8) 0.0345(8) 0.0059(6) 0.0067(6) 0.0015(7)
O5 0.0282(8) 0.0299(8) 0.0197(7) 0.0023(6) 0.0027(6) 0.0006(6)
O6 0.0213(7) 0.0253(8) 0.0237(7) 0.0044(6) 0.0026(6) 0.0023(6)
O7 0.0453(10) 0.0375(9) 0.0213(7) 0.0138(7) 0.0086(7) 0.0016(6)
O8 0.0298(8) 0.0255(8) 0.0262(7) 0.0078(6) 0.0071(6) 0.0017(6)

loop_
_atom_type_symbol
_atom_type_description
_atom_type_scat_dispersion_real
_atom_type_scat_dispersion_imag
_atom_type_scat_source
C C 0.0033 0.0016 'International Tables Vol C Tables 4.2.6.8 and 6.1.1.4'
H H 0.0000 0.0000 'International Tables Vol C Tables 4.2.6.8 and 6.1.1.4'
N N 0.0061 0.0033 'International Tables Vol C Tables 4.2.6.8 and 6.1.1.4'
O O 0.0106 0.0060 'International Tables Vol C Tables 4.2.6.8 and 6.1.1.4'
Ni Ni 0.3393 1.1124 'International Tables Vol C Tables 4.2.6.8 and 6.1.1.4'

loop_
_geom_angle_atom_site_label_1
_geom_angle_atom_site_label_2
_geom_angle_atom_site_label_3
_geom_angle_site_symmetry_1
_geom_angle_site_symmetry_3
_geom_angle
N1 C1 C2 . . 122.8(2)
N1 C1 H1 . . 118.6
C2 C1 H1 . . 118.6
C1 C2 C3 . . 118.6(2)
C1 C2 H2 . . 120.7
C3 C2 H2 . . 120.7
C2 C3 C4 . . 119.1(2)
C2 C3 H3 . . 120.5
C4 C3 H3 . . 120.5
C5 C4 C3 . . 119.3(2)
C5 C4 H4 . . 120.3
C3 C4 H4 . . 120.3
N1 C5 C4 . . 121.45(19)
N1 C5 C6 . . 116.03(17)
C4 C5 C6 . . 122.51(19)
N2 C6 C7 . . 121.41(19)
N2 C6 C5 . . 115.71(18)
C7 C6 C5 . . 122.86(19)
C8 C7 C6 . . 119.2(2)
C8 C7 H7 . . 120.4
C6 C7 H7 . . 120.4
C7 C8 C9 . . 119.3(2)
C7 C8 H8 . . 120.3
C9 C8 H8 . . 120.3
C10 C9 C8 . . 118.3(2)
C10 C9 H9 . . 120.9
C8 C9 H9 . . 120.9
N2 C10 C9 . . 123.2(2)
N2 C10 H10 . . 118.4
C9 C10 H10 . . 118.4
O1 C11 O2 . . 124.32(19)
O1 C11 C12 . . 118.16(18)
O2 C11 C12 . . 117.50(18)
N3 C12 C14 . . 108.67(17)
N3 C12 C11 . . 119.01(18)
C14 C12 C11 . . 132.26(19)
N4 C13 N3 . . 113.74(18)
N4 C13 H13 . . 123.1
N3 C13 H13 . . 123.1
N4 C14 C12 . . 108.22(17)
N4 C14 C15 . . 119.50(17)
C12 C14 C15 . . 132.07(19)
O4 C15 O3 . . 123.69(19)
O4 C15 C14 . . 118.47(18)
O3 C15 C14 . . 117.78(18)
N8 C16 C17 . . 123.1(2)
N8 C16 H16 . . 118.4
C17 C16 H16 . . 118.4
C18 C17 C16 . . 118.1(2)
C18 C17 H17 . . 120.9
C16 C17 H17 . . 120.9
C17 C18 C19 . . 119.5(2)
C17 C18 H18 . . 120.3
C19 C18 H18 . . 120.3
C18 C19 C20 . . 119.2(2)
C18 C19 H19 . . 120.4
C20 C19 H19 . . 120.4
N8 C20 C19 . . 121.8(2)
N8 C20 C21 . . 115.37(18)
C19 C20 C21 . . 122.7(2)
N5 C21 C22 . . 120.8(2)
N5 C21 C20 . . 116.31(18)
C22 C21 C20 . . 122.7(2)
C23 C22 C21 . . 119.3(2)
C23 C22 H22 . . 120.3
C21 C22 H22 . . 120.3
C30 C23 C22 . . 119.6(2)
C30 C23 H23 . . 120.2
C22 C23 H23 . . 120.2
N6 C24 C28 . . 108.60(17)
N6 C24 C26 . . 119.41(17)
C28 C24 C26 . . 131.89(18)
N5 C25 C30 . . 122.8(2)
N5 C25 H25 . . 118.6
C30 C25 H25 . . 118.6
O8 C26 O7 . . 124.56(19)
O8 C26 C24 . . 117.73(17)
O7 C26 C24 . . 117.72(18)
O6 C27 O5 . . 123.16(17)
O6 C27 C28 . . 119.16(17)
O5 C27 C28 . . 117.63(17)
N7 C28 C24 . . 108.64(16)
N7 C28 C27 . . 118.86(17)
C24 C28 C27 . . 131.94(18)
N7 C29 N6 . . 113.77(17)
N7 C29 H29 . . 123.1
N6 C29 H29 . . 123.1
C23 C30 C25 . . 118.0(2)
C23 C30 H30 . . 121.0
C25 C30 H30 . . 121.0
C5 N1 C1 . . 118.79(18)
C5 N1 Ni2 . . 117.35(14)
C1 N1 Ni2 . . 123.69(14)
C10 N2 C6 . . 118.62(18)
C10 N2 Ni2 . . 126.76(14)
C6 N2 Ni2 . . 114.62(13)
C13 N3 C12 . . 104.63(16)
C13 N3 Ni2 . . 142.82(14)
C12 N3 Ni2 . . 110.93(13)
C13 N4 C14 . . 104.74(16)
C13 N4 Ni2 . 2_656 141.99(14)
C14 N4 Ni2 . 2_656 112.03(13)
C25 N5 C21 . . 119.34(18)
C25 N5 Ni1 . . 121.91(14)
C21 N5 Ni1 . . 118.67(14)
C29 N6 C24 . . 104.46(16)
C29 N6 Ni1 . . 143.59(13)
C24 N6 Ni1 . . 108.51(13)
C29 N7 C28 . . 104.53(16)
C29 N7 Ni1 . 2_745 141.18(14)
C28 N7 Ni1 . 2_745 110.15(12)
C16 N8 C20 . . 118.33(18)
C16 N8 Ni1 . . 127.12(15)
C20 N8 Ni1 . . 113.87(14)
N7 Ni1 N6 2_755 . 99.90(6)
N7 Ni1 N5 2_755 . 161.90(6)
N6 Ni1 N5 . . 98.05(6)
N7 Ni1 O8 2_755 . 95.58(6)
N6 Ni1 O8 . . 79.55(6)
N5 Ni1 O8 . . 89.91(6)
N7 Ni1 O6 2_755 2_755 79.12(6)
N6 Ni1 O6 . 2_755 95.92(6)
N5 Ni1 O6 . 2_755 96.78(6)
O8 Ni1 O6 . 2_755 172.42(5)
N7 Ni1 N8 2_755 . 87.57(6)
N6 Ni1 N8 . . 171.93(6)
N5 Ni1 N8 . . 74.38(6)
O8 Ni1 N8 . . 102.90(6)
O6 Ni1 N8 2_755 . 82.42(6)
N4 Ni2 N3 2_646 . 99.91(6)
N4 Ni2 N1 2_646 . 158.35(7)
N3 Ni2 N1 . . 96.10(7)
N4 Ni2 N2 2_646 . 90.15(6)
N3 Ni2 N2 . . 168.11(6)
N1 Ni2 N2 . . 75.93(6)
N4 Ni2 O1 2_646 . 101.11(6)
N3 Ni2 O1 . . 78.98(6)
N1 Ni2 O1 . . 96.17(6)
N2 Ni2 O1 . . 92.94(6)
N4 Ni2 O4 2_646 2_646 78.28(6)
N3 Ni2 O4 . 2_646 93.22(6)
N1 Ni2 O4 . 2_646 86.39(6)
N2 Ni2 O4 . 2_646 95.04(6)
O1 Ni2 O4 . 2_646 171.99(5)
C11 O1 Ni2 . . 111.60(12)
C15 O4 Ni2 . 2_656 111.54(13)
C27 O6 Ni1 . 2_745 110.79(12)
C26 O8 Ni1 . . 112.64(12)

loop_
_geom_bond_atom_site_label_1
_geom_bond_atom_site_label_2
_geom_bond_site_symmetry_2
_geom_bond_distance
_geom_bond_publ_flag
C1 N1 . 1.341(3) ?
C1 C2 . 1.376(3) ?
C1 H1 . 0.9300 ?
C2 C3 . 1.378(3) ?
C2 H2 . 0.9300 ?
C3 C4 . 1.388(3) ?
C3 H3 . 0.9300 ?
C4 C5 . 1.382(3) ?
C4 H4 . 0.9300 ?
C5 N1 . 1.343(3) ?
C5 C6 . 1.486(3) ?
C6 N2 . 1.344(3) ?
C6 C7 . 1.393(3) ?
C7 C8 . 1.381(3) ?
C7 H7 . 0.9300 ?
C8 C9 . 1.380(3) ?
C8 H8 . 0.9300 ?
C9 C10 . 1.380(3) ?
C9 H9 . 0.9300 ?
C10 N2 . 1.337(3) ?
C10 H10 . 0.9300 ?
C11 O1 . 1.253(2) ?
C11 O2 . 1.283(2) ?
C11 C12 . 1.474(3) ?
C12 N3 . 1.367(3) ?
C12 C14 . 1.380(3) ?
C13 N4 . 1.340(3) ?
C13 N3 . 1.343(3) ?
C13 H13 . 0.9300 ?
C14 N4 . 1.372(3) ?
C14 C15 . 1.469(3) ?
C15 O4 . 1.243(2) ?
C15 O3 . 1.290(2) ?
C16 N8 . 1.338(3) ?
C16 C17 . 1.387(3) ?
C16 H16 . 0.9300 ?
C17 C18 . 1.371(4) ?
C17 H17 . 0.9300 ?
C18 C19 . 1.381(3) ?
C18 H18 . 0.9300 ?
C19 C20 . 1.386(3) ?
C19 H19 . 0.9300 ?
C20 N8 . 1.339(3) ?
C20 C21 . 1.487(3) ?
C21 N5 . 1.344(3) ?
C21 C22 . 1.388(3) ?
C22 C23 . 1.385(3) ?
C22 H22 . 0.9300 ?
C23 C30 . 1.380(3) ?
C23 H23 . 0.9300 ?
C24 N6 . 1.367(2) ?
C24 C28 . 1.378(3) ?
C24 C26 . 1.477(3) ?
C25 N5 . 1.341(3) ?
C25 C30 . 1.379(3) ?
C25 H25 . 0.9300 ?
C26 O8 . 1.255(2) ?
C26 O7 . 1.269(2) ?
C27 O6 . 1.244(2) ?
C27 O5 . 1.292(2) ?
C27 C28 . 1.465(3) ?
C28 N7 . 1.370(2) ?
C29 N7 . 1.340(2) ?
C29 N6 . 1.348(3) ?
C29 H29 . 0.9300 ?
C30 H30 . 0.9300 ?
Ni1 N7 2_755 2.0869(16) y
Ni1 N6 . 2.1188(17) y
Ni1 N5 . 2.1235(17) y
Ni1 N8 . 2.2721(17) y
Ni1 O8 . 2.1543(14) y
Ni1 O6 2_755 2.2052(14) y
Ni2 N4 2_646 2.0775(17) y
Ni2 N3 . 2.0840(17) y
Ni2 N1 . 2.1167(17) y
Ni2 N2 . 2.2040(17) y
Ni2 O1 . 2.2060(15) y
Ni2 O4 2_646 2.2562(15) y
